data_4069169
loop_
_publ_author_name
'Crestani, Marco G.'
'Steffen, Andreas'
'Kenwright, Alan M.'
'Batsanov, Andrei S.'
'Howard, Judith A. K.'
'Marder, Todd B.'

_publ_section_title
;
 Oxidative Addition of X&#x2212;H (X = C, N, O) Bonds to [Ir(PMe3)4]Cl and
 Catalytic Hydration of Acetonitrile Using its Peroxo Derivative,
 [Ir(O2)(PMe3)4]Cl, as Catalyst Precursor
;
_journal_issue 9
_journal_name_full Organometallics
_journal_page_first 2904
_journal_paper_doi 10.1021/om9000633
_journal_volume 28
_journal_year 2009
_chemical_formula_moiety 'C19 H42 Ir N2 P4 1+,Cl 1-,C2 D3 N'
_chemical_formula_sum 'C21 H42 Cl D3 Ir N3 P4'
_chemical_formula_weight 694.15
_chemical_name_systematic
;
 ?
;
_space_group_IT_number 14
_symmetry_cell_setting monoclinic
_symmetry_space_group_name_Hall '-P 2ybc'
_symmetry_space_group_name_H-M 'P 1 21/c 1'
_atom_sites_solution_hydrogens difmap
_atom_sites_solution_primary direct
_atom_sites_solution_secondary difmap
_audit_creation_method SHELXL-97
_cell_angle_alpha 90.00
_cell_angle_beta 95.12(1)
_cell_angle_gamma 90.00
_cell_formula_units_Z 4
_cell_length_a 10.147(3)
_cell_length_b 16.152(4)
_cell_length_c 17.815(5)
_cell_measurement_reflns_used 9990
_cell_measurement_temperature 120(2)
_cell_measurement_theta_max 28.98
_cell_measurement_theta_min 2.30
_cell_volume 2908.1(14)
_computing_cell_refinement 'SAINT version 6.45A (Bruker, 2003)'
_computing_data_collection 'SMART version 5.049 (Bruker, 1998)'
_computing_data_reduction 'SAINT version 6.45A (Bruker, 2003)'
_computing_molecular_graphics 'SHELXTL version 6.14 (Bruker, 2003)'
_computing_publication_material 'SHELXTL version 6.14 (Bruker, 2003)'
_computing_structure_refinement 'SHELXTL version 6.14 (Bruker, 2003)'
_computing_structure_solution 'SHELXTL version 6.14 (Bruker, 2003)'
_diffrn_ambient_temperature 120(2)
_diffrn_detector_area_resol_mean 8
_diffrn_measured_fraction_theta_full 0.999
_diffrn_measured_fraction_theta_max 0.999
_diffrn_measurement_device_type 'Siemens SMART 1K CCD area detector'
_diffrn_measurement_method '\w scans'
_diffrn_radiation_monochromator graphite
_diffrn_radiation_source 'fine-focus sealed tube'
_diffrn_radiation_type MoK\a
_diffrn_radiation_wavelength 0.71073
_diffrn_reflns_av_R_equivalents 0.0406
_diffrn_reflns_av_sigmaI/netI 0.0330
_diffrn_reflns_limit_h_max 13
_diffrn_reflns_limit_h_min -13
_diffrn_reflns_limit_k_max 22
_diffrn_reflns_limit_k_min -22
_diffrn_reflns_limit_l_max 24
_diffrn_reflns_limit_l_min -24
_diffrn_reflns_number 33905
_diffrn_reflns_theta_full 28.98
_diffrn_reflns_theta_max 28.98
_diffrn_reflns_theta_min 1.70
_diffrn_standards_number 0
_exptl_absorpt_coefficient_mu 4.917
_exptl_absorpt_correction_T_max 0.4310
_exptl_absorpt_correction_T_min 0.2137
_exptl_absorpt_correction_type multi-scan
_exptl_absorpt_process_details 'SADABS 2.10 (Bruker, 2003), R(int)=0.085 before correction'
_exptl_crystal_colour colourless
_exptl_crystal_density_diffrn 1.585
_exptl_crystal_density_method 'not measured'
_exptl_crystal_description irregular
_exptl_crystal_F_000 1384
_exptl_crystal_size_max 0.22
_exptl_crystal_size_mid 0.18
_exptl_crystal_size_min 0.08
_refine_diff_density_max 0.641
_refine_diff_density_min -1.227
_refine_diff_density_rms 0.103
_refine_ls_extinction_method none
_refine_ls_goodness_of_fit_ref 1.062
_refine_ls_hydrogen_treatment mixed
_refine_ls_matrix_type full
_refine_ls_number_parameters 302
_refine_ls_number_reflns 7698
_refine_ls_number_restraints 0
_refine_ls_restrained_S_all 1.062
_refine_ls_R_factor_all 0.0300
_refine_ls_R_factor_gt 0.0230
_refine_ls_shift/su_max 0.001
_refine_ls_shift/su_mean 0.000
_refine_ls_structure_factor_coef Fsqd
_refine_ls_weighting_details 'calc w=1/[\s^2^(Fo^2^)+(0.0153P)^2^+1.4482P] where P=(Fo^2^+2Fc^2^)/3'
_refine_ls_weighting_scheme calc
_refine_ls_wR_factor_gt 0.0457
_refine_ls_wR_factor_ref 0.0474
_reflns_number_gt 6753
_reflns_number_total 7698
_reflns_threshold_expression I>2\s(I)
_cod_data_source_file om9000633_si_002.cif
_cod_data_source_block 4
_cod_depositor_comments
;
The following automatic conversions were performed:

'_symmetry_cell_setting' value 'Monoclinic' changed to 'monoclinic'
according to /home/saulius/struct/CIF-dictionaries/cif_core.dic
dictionary named 'cif_core.dic' version 2.4.2 from 2011-04-26.

Automatic conversion script
Id: cif_fix_values 1715 2011-07-08 13:25:40Z adriana 
;
_cod_original_sg_symbol_H-M 'P 21/c '
_cod_database_code 4069169

loop_
_symmetry_equiv_pos_as_xyz
'x, y, z'
'-x, y+1/2, -z+1/2'
'-x, -y, -z'
'x, -y-1/2, z-1/2'

loop_
_atom_site_label
_atom_site_type_symbol
_atom_site_fract_x
_atom_site_fract_y
_atom_site_fract_z
_atom_site_U_iso_or_equiv
_atom_site_adp_type
_atom_site_occupancy
_atom_site_symmetry_multiplicity
_atom_site_calc_flag
_atom_site_refinement_flags
Ir Ir 0.333617(8) 0.287553(6) 0.322451(5) 0.01118(3) Uani 1 1 d .
H0 H 0.3456 0.2841 0.4131 0.055(12) Uiso 1 1 d R
P1 P 0.49459(6) 0.39154(4) 0.33876(4) 0.01554(13) Uani 1 1 d .
P2 P 0.15996(6) 0.37491(4) 0.33892(4) 0.01433(13) Uani 1 1 d .
P3 P 0.21484(6) 0.16527(4) 0.33997(4) 0.01405(13) Uani 1 1 d .
P4 P 0.30787(6) 0.29329(4) 0.18835(4) 0.01407(12) Uani 1 1 d .
N1 N 0.5024(2) 0.21048(13) 0.32031(13) 0.0154(4) Uani 1 1 d .
H1 H 0.531(3) 0.2035(17) 0.2777(18) 0.018(8) Uiso 1 1 d .
N2 N 0.9492(2) 0.05461(15) 0.58904(14) 0.0263(5) Uani 1 1 d .
C1 C 0.5884(2) 0.17838(15) 0.37516(15) 0.0152(5) Uani 1 1 d .
C2 C 0.5675(3) 0.18081(17) 0.45257(15) 0.0196(5) Uani 1 1 d .
H2 H 0.4887 0.2051 0.4674 0.024 Uiso 1 1 d R
C3 C 0.6584(2) 0.14886(16) 0.50710(15) 0.0194(5) Uani 1 1 d .
H3 H 0.6420 0.1526 0.5586 0.023 Uiso 1 1 d R
C4 C 0.7747(2) 0.11093(16) 0.48744(15) 0.0171(5) Uani 1 1 d .
C5 C 0.7954(2) 0.10564(16) 0.41098(15) 0.0188(5) Uani 1 1 d .
H5 H 0.8729 0.0791 0.3967 0.023 Uiso 1 1 d R
C6 C 0.7061(2) 0.13821(16) 0.35626(15) 0.0172(5) Uani 1 1 d .
H6 H 0.7227 0.1335 0.3048 0.021 Uiso 1 1 d R
C7 C 0.8713(2) 0.07986(16) 0.54406(16) 0.0189(5) Uani 1 1 d .
C8 C 0.5633(3) 0.39929(18) 0.43581(16) 0.0260(6) Uani 1 1 d .
H81 H 0.5909 0.3443 0.4544 0.041(6) Uiso 1 1 d R
H82 H 0.4961 0.4214 0.4666 0.041(6) Uiso 1 1 d R
H83 H 0.6400 0.4364 0.4390 0.041(6) Uiso 1 1 d R
C9 C 0.4628(3) 0.50034(16) 0.31788(16) 0.0211(6) Uani 1 1 d .
H91 H 0.5447 0.5321 0.3282 0.031(5) Uiso 1 1 d R
H92 H 0.3958 0.5212 0.3495 0.031(5) Uiso 1 1 d R
H93 H 0.4306 0.5063 0.2646 0.031(5) Uiso 1 1 d R
C10 C 0.6408(2) 0.37271(17) 0.28874(17) 0.0239(6) Uani 1 1 d .
H101 H 0.6994 0.4210 0.2940 0.039(5) Uiso 1 1 d R
H102 H 0.6135 0.3632 0.2353 0.039(5) Uiso 1 1 d R
H103 H 0.6878 0.3238 0.3099 0.039(5) Uiso 1 1 d R
C11 C 0.1252(3) 0.46127(16) 0.27481(16) 0.0210(6) Uani 1 1 d .
H111 H 0.0546 0.4954 0.2928 0.030(5) Uiso 1 1 d R
H112 H 0.0969 0.4401 0.2244 0.030(5) Uiso 1 1 d R
H113 H 0.2052 0.4948 0.2727 0.030(5) Uiso 1 1 d R
C12 C 0.1759(3) 0.42587(17) 0.42952(15) 0.0221(6) Uani 1 1 d .
H121 H 0.2554 0.4606 0.4336 0.034(5) Uiso 1 1 d R
H122 H 0.1828 0.3843 0.4697 0.034(5) Uiso 1 1 d R
H123 H 0.0978 0.4605 0.4343 0.034(5) Uiso 1 1 d R
C13 C -0.0078(2) 0.33449(17) 0.33692(17) 0.0222(6) Uani 1 1 d .
H131 H -0.0663 0.3776 0.3538 0.022(4) Uiso 1 1 d R
H132 H -0.0090 0.2865 0.3705 0.022(4) Uiso 1 1 d R
H133 H -0.0385 0.3177 0.2854 0.022(4) Uiso 1 1 d R
C14 C 0.0633(2) 0.13616(17) 0.28354(15) 0.0203(5) Uani 1 1 d .
H141 H 0.0840 0.1223 0.2323 0.028(5) Uiso 1 1 d R
H142 H 0.0007 0.1825 0.2816 0.028(5) Uiso 1 1 d R
H143 H 0.0238 0.0880 0.3063 0.028(5) Uiso 1 1 d R
C15 C 0.1689(3) 0.15739(17) 0.43627(15) 0.0223(6) Uani 1 1 d .
H151 H 0.1173 0.1067 0.4415 0.033(5) Uiso 1 1 d R
H152 H 0.1155 0.2055 0.4479 0.033(5) Uiso 1 1 d R
H153 H 0.2491 0.1555 0.4712 0.033(5) Uiso 1 1 d R
C16 C 0.3094(3) 0.07089(17) 0.33142(17) 0.0247(6) Uani 1 1 d .
H161 H 0.3915 0.0739 0.3647 0.033(5) Uiso 1 1 d R
H162 H 0.3307 0.0646 0.2791 0.033(5) Uiso 1 1 d R
H163 H 0.2572 0.0232 0.3455 0.033(5) Uiso 1 1 d R
C17 C 0.4060(3) 0.22061(17) 0.13863(16) 0.0227(6) Uani 1 1 d .
H171 H 0.3787 0.1639 0.1493 0.040(6) Uiso 1 1 d R
H172 H 0.4999 0.2277 0.1556 0.040(6) Uiso 1 1 d R
H173 H 0.3922 0.2310 0.0843 0.040(6) Uiso 1 1 d R
C18 C 0.1435(2) 0.27203(16) 0.14305(15) 0.0194(5) Uani 1 1 d .
H181 H 0.1383 0.2909 0.0906 0.034(5) Uiso 1 1 d R
H182 H 0.0775 0.3015 0.1699 0.034(5) Uiso 1 1 d R
H183 H 0.1262 0.2124 0.1443 0.034(5) Uiso 1 1 d R
C19 C 0.3470(3) 0.39109(17) 0.14355(16) 0.0232(6) Uani 1 1 d .
H191 H 0.4364 0.4086 0.1622 0.040(6) Uiso 1 1 d R
H192 H 0.2832 0.4336 0.1555 0.040(6) Uiso 1 1 d R
H193 H 0.3426 0.3834 0.0888 0.040(6) Uiso 1 1 d R
Cl Cl 1.16967(6) 0.03839(4) 0.11934(4) 0.02002(13) Uani 1 1 d .
N3 N 0.7542(3) 0.1768(2) 0.15149(19) 0.0474(8) Uani 1 1 d .
C20 C 0.8119(3) 0.1670(2) 0.1007(2) 0.0324(7) Uani 1 1 d .
C21 C 0.8876(3) 0.1543(2) 0.03578(19) 0.0332(7) Uani 1 1 d .
D1 D 0.8420 0.1139 0.0016 0.038(6) Uiso 1 1 calc R
D2 D 0.9760 0.1335 0.0529 0.038(6) Uiso 1 1 calc R
D3 D 0.8957 0.2070 0.0093 0.038(6) Uiso 1 1 calc R

loop_
_atom_site_aniso_label
_atom_site_aniso_U_11
_atom_site_aniso_U_22
_atom_site_aniso_U_33
_atom_site_aniso_U_23
_atom_site_aniso_U_13
_atom_site_aniso_U_12
Ir 0.00960(4) 0.01232(5) 0.01148(5) 0.00006(4) 0.00012(3) 0.00055(4)
P1 0.0124(3) 0.0153(3) 0.0185(3) -0.0007(3) -0.0006(2) -0.0014(2)
P2 0.0127(3) 0.0160(3) 0.0142(3) -0.0012(2) 0.0004(2) 0.0025(2)
P3 0.0145(3) 0.0144(3) 0.0134(3) -0.0006(2) 0.0026(2) -0.0014(2)
P4 0.0145(3) 0.0148(3) 0.0129(3) 0.0007(2) 0.0013(2) 0.0004(2)
N1 0.0113(9) 0.0197(11) 0.0153(11) 0.0012(9) 0.0024(8) 0.0019(8)
N2 0.0232(12) 0.0269(13) 0.0275(14) 0.0037(11) -0.0045(10) -0.0003(10)
C1 0.0131(11) 0.0133(11) 0.0190(13) 0.0006(10) 0.0001(9) -0.0005(9)
C2 0.0162(12) 0.0250(13) 0.0180(13) 0.0004(11) 0.0030(10) 0.0055(10)
C3 0.0193(12) 0.0240(14) 0.0148(13) 0.0020(11) 0.0014(10) 0.0011(10)
C4 0.0151(12) 0.0163(12) 0.0191(13) 0.0023(10) -0.0032(10) 0.0010(9)
C5 0.0137(12) 0.0197(13) 0.0232(14) 0.0015(11) 0.0027(10) 0.0039(10)
C6 0.0166(12) 0.0192(12) 0.0159(13) 0.0009(10) 0.0022(10) 0.0025(10)
C7 0.0168(12) 0.0171(12) 0.0228(14) 0.0027(11) 0.0020(10) -0.0008(10)
C8 0.0236(14) 0.0275(15) 0.0252(15) 0.0015(12) -0.0069(12) -0.0064(11)
C9 0.0193(13) 0.0175(13) 0.0265(15) -0.0002(11) 0.0013(11) -0.0015(10)
C10 0.0160(12) 0.0211(14) 0.0351(17) -0.0029(12) 0.0049(11) -0.0028(10)
C11 0.0208(13) 0.0185(13) 0.0233(15) 0.0025(11) -0.0006(11) 0.0054(10)
C12 0.0232(13) 0.0265(15) 0.0169(14) -0.0065(11) 0.0026(11) 0.0049(11)
C13 0.0145(12) 0.0241(14) 0.0280(15) -0.0015(12) 0.0023(11) 0.0024(10)
C14 0.0192(12) 0.0223(13) 0.0194(14) -0.0034(11) 0.0022(10) -0.0057(11)
C15 0.0250(14) 0.0242(14) 0.0177(14) 0.0015(11) 0.0026(11) -0.0032(11)
C16 0.0234(14) 0.0175(13) 0.0343(17) 0.0009(12) 0.0090(12) -0.0010(11)
C17 0.0252(13) 0.0251(14) 0.0185(14) 0.0002(11) 0.0058(11) 0.0062(11)
C18 0.0178(12) 0.0239(14) 0.0156(13) -0.0015(10) -0.0032(10) 0.0003(10)
C19 0.0304(15) 0.0213(14) 0.0175(14) 0.0039(11) -0.0010(11) -0.0036(11)
Cl 0.0198(3) 0.0217(3) 0.0185(3) 0.0018(2) 0.0018(2) 0.0023(2)
N3 0.0340(16) 0.066(2) 0.0431(19) 0.0181(16) 0.0086(14) 0.0062(15)
C20 0.0214(14) 0.0363(18) 0.0387(19) 0.0137(15) -0.0010(13) 0.0001(13)
C21 0.0218(14) 0.0380(18) 0.0392(19) 0.0036(15) 0.0000(13) -0.0014(13)

loop_
_atom_type_symbol
_atom_type_description
_atom_type_scat_dispersion_real
_atom_type_scat_dispersion_imag
_atom_type_scat_source
C C 0.0033 0.0016 'International Tables Vol C Tables 4.2.6.8 and 6.1.1.4'
H H 0.0000 0.0000 'International Tables Vol C Tables 4.2.6.8 and 6.1.1.4'
D D 0.0000 0.0000 'International Tables Vol C Tables 4.2.6.8 and 6.1.1.4'
N N 0.0061 0.0033 'International Tables Vol C Tables 4.2.6.8 and 6.1.1.4'
P P 0.1023 0.0942 'International Tables Vol C Tables 4.2.6.8 and 6.1.1.4'
Cl Cl 0.1484 0.1585 'International Tables Vol C Tables 4.2.6.8 and 6.1.1.4'
Ir Ir -1.4442 7.9887 'International Tables Vol C Tables 4.2.6.8 and 6.1.1.4'

loop_
_geom_angle_atom_site_label_1
_geom_angle_atom_site_label_2
_geom_angle_atom_site_label_3
_geom_angle
H0 Ir N1 90.5
H0 Ir P2 83.3
N1 Ir P2 173.31(6)
H0 Ir P1 84.9
N1 Ir P1 82.40(6)
P2 Ir P1 94.48(3)
H0 Ir P3 80.3
N1 Ir P3 86.19(6)
P2 Ir P3 95.22(3)
P1 Ir P3 161.19(2)
H0 Ir P4 178.0
N1 Ir P4 91.22(6)
P2 Ir P4 95.02(2)
P1 Ir P4 96.28(2)
P3 Ir P4 98.88(2)
C8 P1 C9 100.06(13)
C8 P1 C10 102.57(14)
C9 P1 C10 101.45(13)
C8 P1 Ir 111.89(10)
C9 P1 Ir 123.94(9)
C10 P1 Ir 114.11(9)
C12 P2 C11 102.05(13)
C12 P2 C13 100.95(13)
C11 P2 C13 97.71(13)
C12 P2 Ir 112.68(9)
C11 P2 Ir 119.97(9)
C13 P2 Ir 120.26(9)
C16 P3 C14 99.41(13)
C16 P3 C15 101.66(13)
C14 P3 C15 103.13(13)
C16 P3 Ir 114.43(9)
C14 P3 Ir 124.15(9)
C15 P3 Ir 111.18(9)
C18 P4 C17 100.48(13)
C18 P4 C19 101.26(13)
C17 P4 C19 101.26(13)
C18 P4 Ir 116.86(9)
C17 P4 Ir 116.57(9)
C19 P4 Ir 117.56(9)
H1 N1 C1 111(2)
H1 N1 Ir 116(2)
C1 N1 Ir 132.94(19)
N1 C1 C2 123.4(2)
N1 C1 C6 120.2(2)
C2 C1 C6 116.4(2)
H2 C2 C3 119.1
H2 C2 C1 119.0
C3 C2 C1 121.9(2)
H3 C3 C2 119.5
H3 C3 C4 119.6
C2 C3 C4 120.9(2)
C5 C4 C3 118.2(2)
C5 C4 C7 120.7(2)
C3 C4 C7 121.0(2)
H5 C5 C6 119.5
H5 C5 C4 119.2
C6 C5 C4 121.3(2)
H6 C6 C5 119.4
H6 C6 C1 119.3
C5 C6 C1 121.3(2)
N2 C7 C4 179.5(3)
H82 C8 H83 109.5
H82 C8 H81 109.5
H83 C8 H81 109.5
H82 C8 P1 109.4
H83 C8 P1 109.5
H81 C8 P1 109.5
H91 C9 H93 109.5
H91 C9 H92 109.5
H93 C9 H92 109.5
H91 C9 P1 109.6
H93 C9 P1 109.3
H92 C9 P1 109.5
H101 C10 H102 109.5
H101 C10 H103 109.5
H102 C10 H103 109.5
H101 C10 P1 109.5
H102 C10 P1 109.3
H103 C10 P1 109.6
H112 C11 H113 109.5
H112 C11 H111 109.5
H113 C11 H111 109.5
H112 C11 P2 109.4
H113 C11 P2 109.5
H111 C11 P2 109.5
H122 C12 H121 109.5
H122 C12 H123 109.5
H121 C12 H123 109.5
H122 C12 P2 109.6
H121 C12 P2 109.6
H123 C12 P2 109.2
H132 C13 H133 109.5
H132 C13 H131 109.5
H133 C13 H131 109.5
H132 C13 P2 109.5
H133 C13 P2 109.6
H131 C13 P2 109.3
H141 C14 H143 109.5
H141 C14 H142 109.5
H143 C14 H142 109.5
H141 C14 P3 109.4
H143 C14 P3 109.4
H142 C14 P3 109.5
H153 C15 H151 109.5
H153 C15 H152 109.5
H151 C15 H152 109.5
H153 C15 P3 109.4
H151 C15 P3 109.3
H152 C15 P3 109.7
H161 C16 H162 109.5
H161 C16 H163 109.5
H162 C16 H163 109.5
H161 C16 P3 109.6
H162 C16 P3 109.2
H163 C16 P3 109.6
H171 C17 H173 109.5
H171 C17 H172 109.5
H173 C17 H172 109.5
H171 C17 P4 109.4
H173 C17 P4 109.5
H172 C17 P4 109.5
H183 C18 H181 109.5
H183 C18 H182 109.5
H181 C18 H182 109.5
H183 C18 P4 109.6
H181 C18 P4 109.5
H182 C18 P4 109.3
H193 C19 H191 109.5
H193 C19 H192 109.5
H191 C19 H192 109.5
H193 C19 P4 109.4
H191 C19 P4 109.3
H192 C19 P4 109.7
N3 C20 C21 179.3(4)
C20 C21 D1 109.5
C20 C21 D2 109.5
D1 C21 D2 109.5
C20 C21 D3 109.5
D1 C21 D3 109.5
D2 C21 D3 109.5

loop_
_geom_bond_atom_site_label_1
_geom_bond_atom_site_label_2
_geom_bond_distance
Ir H0 1.610
Ir N1 2.121(2)
Ir P2 2.2966(8)
Ir P1 2.3428(8)
Ir P3 2.3491(8)
Ir P4 2.3817(9)
P1 C8 1.810(3)
P1 C9 1.819(3)
P1 C10 1.823(3)
P2 C12 1.806(3)
P2 C11 1.817(3)
P2 C13 1.821(3)
P3 C16 1.815(3)
P3 C14 1.822(3)
P3 C15 1.822(3)
P4 C18 1.819(3)
P4 C17 1.820(3)
P4 C19 1.829(3)
N1 H1 0.84(3)
N1 C1 1.354(3)
N2 C7 1.149(3)
C1 C2 1.414(4)
C1 C6 1.426(3)
C2 H2 0.9498
C2 C3 1.379(3)
C3 H3 0.9499
C3 C4 1.401(4)
C4 C5 1.399(4)
C4 C7 1.433(3)
C5 H5 0.9500
C5 C6 1.375(3)
C6 H6 0.9499
C8 H82 0.9799
C8 H83 0.9799
C8 H81 0.9801
C9 H91 0.9799
C9 H93 0.9799
C9 H92 0.9801
C10 H101 0.9800
C10 H102 0.9800
C10 H103 0.9801
C11 H112 0.9799
C11 H113 0.9800
C11 H111 0.9801
C12 H122 0.9800
C12 H121 0.9800
C12 H123 0.9800
C13 H132 0.9799
C13 H133 0.9800
C13 H131 0.9800
C14 H141 0.9799
C14 H143 0.9800
C14 H142 0.9800
C15 H153 0.9800
C15 H151 0.9800
C15 H152 0.9800
C16 H161 0.9799
C16 H162 0.9800
C16 H163 0.9803
C17 H171 0.9798
C17 H173 0.9799
C17 H172 0.9800
C18 H183 0.9800
C18 H181 0.9801
C18 H182 0.9801
C19 H193 0.9800
C19 H191 0.9800
C19 H192 0.9801
N3 C20 1.132(4)
C20 C21 1.459(5)
C21 D1 0.9800
C21 D2 0.9800
C21 D3 0.9800
